data_2235257
loop_
_publ_author_name
'Khan, Islam Ullah'
Ejaz
'Farid, Sidra'
'Harrison, William T. A.'

_publ_section_title
;
 <i>N</i>-[4-(4-Chlorobenzenesulfonamido)phenylsulfonyl]acetamide
;
_journal_coeditor_code SU2434
_journal_issue 6
_journal_name_full 'Acta Crystallographica Section E'
_journal_page_first o1913
_journal_paper_doi 10.1107/S1600536812023434
_journal_volume 68
_journal_year 2012
_chemical_formula_iupac 'C14 H13 Cl N2 O5 S2'
_chemical_formula_moiety 'C14 H13 Cl N2 O5 S2'
_chemical_formula_sum 'C14 H13 Cl N2 O5 S2'
_chemical_formula_weight 388.83
_chemical_name_systematic
;
<i>N</i>-[4-(4-Chlorobenzenesulfonamido)phenylsulfonyl]acetamide
;
_space_group_IT_number 14
_symmetry_cell_setting monoclinic
_symmetry_space_group_name_Hall '-P 2yn'
_symmetry_space_group_name_H-M 'P 1 21/n 1'
_atom_sites_solution_hydrogens 'difmap (N-H) and geom (C-H)'
_atom_sites_solution_primary direct
_atom_sites_solution_secondary difmap
_audit_creation_method SHELXL-97
_cell_angle_alpha 90.00
_cell_angle_beta 99.8700(10)
_cell_angle_gamma 90.00
_cell_formula_units_Z 4
_cell_length_a 9.7452(2)
_cell_length_b 9.9905(2)
_cell_length_c 17.3968(3)
_cell_measurement_reflns_used 5590
_cell_measurement_temperature 296(2)
_cell_measurement_theta_max 28.09
_cell_measurement_theta_min 2.36
_cell_volume 1668.67(6)
_computing_cell_refinement 'SAINT (Bruker, 2007)'
_computing_data_collection 'APEX2 (Bruker, 2007)'
_computing_data_reduction 'SAINT (Bruker, 2007)'
_computing_molecular_graphics 'ORTEP-3 (Farrugia, 1997)'
_computing_publication_material 'SHELXL97 (Sheldrick, 2008)'
_computing_structure_refinement 'SHELXL97 (Sheldrick, 2008)'
_computing_structure_solution 'SHELXS97 (Sheldrick, 2008)'
_diffrn_ambient_temperature 296(2)
_diffrn_measured_fraction_theta_full 0.998
_diffrn_measured_fraction_theta_max 0.998
_diffrn_measurement_device_type 'Bruker APEXII CCD'
_diffrn_measurement_method \w
_diffrn_radiation_monochromator graphite
_diffrn_radiation_source 'fine-focus sealed tube'
_diffrn_radiation_type MoK\a
_diffrn_radiation_wavelength 0.71073
_diffrn_reflns_av_R_equivalents 0.0255
_diffrn_reflns_av_sigmaI/netI 0.0255
_diffrn_reflns_limit_h_max 12
_diffrn_reflns_limit_h_min -12
_diffrn_reflns_limit_k_max 13
_diffrn_reflns_limit_k_min -13
_diffrn_reflns_limit_l_max 23
_diffrn_reflns_limit_l_min -21
_diffrn_reflns_number 15966
_diffrn_reflns_theta_full 28.31
_diffrn_reflns_theta_max 28.31
_diffrn_reflns_theta_min 2.94
_diffrn_standards_decay_% 0
_exptl_absorpt_coefficient_mu 0.506
_exptl_absorpt_correction_T_max 0.951
_exptl_absorpt_correction_T_min 0.823
_exptl_absorpt_correction_type multi-scan
_exptl_absorpt_process_details '(SADABS; Bruker, 2007)'
_exptl_crystal_colour colourless
_exptl_crystal_density_diffrn 1.548
_exptl_crystal_density_method 'not measured'
_exptl_crystal_description block
_exptl_crystal_F_000 800
_exptl_crystal_size_max 0.40
_exptl_crystal_size_mid 0.20
_exptl_crystal_size_min 0.10
_refine_diff_density_max 0.300
_refine_diff_density_min -0.374
_refine_ls_extinction_method none
_refine_ls_goodness_of_fit_ref 1.027
_refine_ls_hydrogen_treatment mixed
_refine_ls_matrix_type full
_refine_ls_number_parameters 226
_refine_ls_number_reflns 4146
_refine_ls_number_restraints 0
_refine_ls_restrained_S_all 1.027
_refine_ls_R_factor_all 0.0484
_refine_ls_R_factor_gt 0.0338
_refine_ls_shift/su_max 0.001
_refine_ls_shift/su_mean 0.000
_refine_ls_structure_factor_coef Fsqd
_refine_ls_weighting_details 'calc w=1/[\s^2^(Fo^2^)+(0.0429P)^2^+0.5555P] where P=(Fo^2^+2Fc^2^)/3'
_refine_ls_weighting_scheme calc
_refine_ls_wR_factor_gt 0.0830
_refine_ls_wR_factor_ref 0.0917
_reflns_number_gt 3267
_reflns_number_total 4146
_reflns_threshold_expression I>2\s(I)
_cod_data_source_file su2434.cif
_cod_data_source_block I
_cod_original_sg_symbol_H-M 'P 21/n'
_cod_database_code 2235257
_cod_database_fobs_code 2235257

loop_
_symmetry_equiv_pos_as_xyz
'x, y, z'
'-x+1/2, y+1/2, -z+1/2'
'-x, -y, -z'
'x-1/2, -y-1/2, z-1/2'

loop_
_atom_site_type_symbol
_atom_site_label
_atom_site_fract_x
_atom_site_fract_y
_atom_site_fract_z
_atom_site_U_iso_or_equiv
_atom_site_adp_type
_atom_site_calc_flag
_atom_site_refinement_flags
_atom_site_occupancy
_atom_site_symmetry_multiplicity
C C1 0.20974(17) 0.33396(16) 0.55613(9) 0.0306(3) Uani d . 1 1
C C2 0.18774(18) 0.44608(18) 0.50941(10) 0.0368(4) Uani d . 1 1
H H2A 0.1078 0.4530 0.4718 0.044 Uiso calc R 1 1
C C3 0.2851(2) 0.54835(18) 0.51874(11) 0.0415(4) Uani d . 1 1
H H3 0.2711 0.6248 0.4879 0.050 Uiso calc R 1 1
C C4 0.40247(19) 0.53498(18) 0.57432(11) 0.0402(4) Uani d . 1 1
C C5 0.4280(2) 0.4213(2) 0.62017(11) 0.0449(5) Uani d . 1 1
H H5 0.5095 0.4135 0.6566 0.054 Uiso calc R 1 1
C C6 0.33066(19) 0.31992(19) 0.61088(10) 0.0393(4) Uani d . 1 1
H H6 0.3458 0.2427 0.6410 0.047 Uiso calc R 1 1
C C7 0.21126(16) 0.06282(15) 0.44896(9) 0.0274(3) Uani d . 1 1
C C8 0.30854(19) -0.03793(17) 0.44559(10) 0.0372(4) Uani d . 1 1
H H8 0.3333 -0.0950 0.4879 0.045 Uiso calc R 1 1
C C9 0.3684(2) -0.05378(18) 0.38001(11) 0.0404(4) Uani d . 1 1
H H9 0.4333 -0.1213 0.3779 0.048 Uiso calc R 1 1
C C10 0.33119(17) 0.03193(16) 0.31703(9) 0.0315(3) Uani d . 1 1
C C11 0.23330(18) 0.13100(17) 0.31958(10) 0.0335(4) Uani d . 1 1
H H11 0.2084 0.1875 0.2770 0.040 Uiso calc R 1 1
C C12 0.17231(17) 0.14656(17) 0.38490(9) 0.0332(4) Uani d . 1 1
H H12 0.1055 0.2126 0.3862 0.040 Uiso calc R 1 1
C C13 0.65205(18) 0.12228(19) 0.30551(10) 0.0363(4) Uani d . 1 1
C C14 0.7580(2) 0.2294(2) 0.30576(12) 0.0545(5) Uani d . 1 1
H H14A 0.7909 0.2578 0.3584 0.082 Uiso calc R 1 1
H H14B 0.7170 0.3041 0.2755 0.082 Uiso calc R 1 1
H H14C 0.8347 0.1955 0.2835 0.082 Uiso calc R 1 1
N N1 0.15644(15) 0.07329(14) 0.51825(8) 0.0311(3) Uani d . 1 1
H H1 0.202(2) 0.029(2) 0.5560(13) 0.050(6) Uiso d . 1 1
N N2 0.53926(15) 0.12827(16) 0.24656(8) 0.0345(3) Uani d . 1 1
H H2 0.531(2) 0.191(2) 0.2111(12) 0.046(6) Uiso d . 1 1
O O1 0.06025(14) 0.17153(13) 0.62438(7) 0.0432(3) Uani d . 1 1
O O2 -0.03065(12) 0.24552(13) 0.48970(7) 0.0414(3) Uani d . 1 1
O O3 0.46830(16) -0.11310(14) 0.23297(9) 0.0538(4) Uani d . 1 1
O O4 0.31838(14) 0.06823(17) 0.16787(7) 0.0557(4) Uani d . 1 1
O O5 0.66166(14) 0.03331(15) 0.35379(8) 0.0496(3) Uani d . 1 1
S S1 0.08358(4) 0.20587(4) 0.54746(2) 0.03105(11) Uani d . 1 1
S S2 0.41012(5) 0.01756(5) 0.23429(2) 0.03680(12) Uani d . 1 1
Cl Cl1 0.52276(6) 0.66492(5) 0.58794(4) 0.06056(17) Uani d . 1 1

loop_
_atom_site_aniso_label
_atom_site_aniso_U_11
_atom_site_aniso_U_22
_atom_site_aniso_U_33
_atom_site_aniso_U_12
_atom_site_aniso_U_13
_atom_site_aniso_U_23
C1 0.0309(8) 0.0310(8) 0.0301(8) 0.0009(6) 0.0061(7) -0.0060(6)
C2 0.0343(9) 0.0359(9) 0.0386(9) 0.0022(7) 0.0018(7) -0.0008(7)
C3 0.0452(10) 0.0318(9) 0.0481(11) 0.0008(8) 0.0099(8) 0.0002(8)
C4 0.0373(10) 0.0349(9) 0.0499(11) -0.0063(7) 0.0119(8) -0.0139(8)
C5 0.0354(10) 0.0495(11) 0.0452(11) -0.0022(8) -0.0062(8) -0.0064(8)
C6 0.0397(10) 0.0391(9) 0.0368(9) 0.0019(8) -0.0002(8) 0.0023(7)
C7 0.0270(8) 0.0265(7) 0.0285(8) -0.0034(6) 0.0041(6) -0.0032(6)
C8 0.0440(10) 0.0324(9) 0.0369(9) 0.0080(8) 0.0118(8) 0.0081(7)
C9 0.0444(10) 0.0335(9) 0.0462(10) 0.0103(8) 0.0160(8) 0.0034(7)
C10 0.0316(8) 0.0331(8) 0.0305(8) -0.0031(7) 0.0075(7) -0.0047(6)
C11 0.0358(9) 0.0357(9) 0.0276(8) 0.0016(7) 0.0013(7) 0.0011(7)
C12 0.0319(9) 0.0347(9) 0.0322(8) 0.0064(7) 0.0028(7) -0.0001(7)
C13 0.0341(9) 0.0478(10) 0.0278(8) -0.0007(8) 0.0072(7) -0.0003(7)
C14 0.0464(12) 0.0745(15) 0.0419(11) -0.0209(11) 0.0057(9) -0.0011(10)
N1 0.0337(8) 0.0299(7) 0.0298(7) 0.0027(6) 0.0062(6) 0.0004(6)
N2 0.0376(8) 0.0401(8) 0.0254(7) -0.0053(6) 0.0040(6) 0.0051(6)
O1 0.0490(8) 0.0476(7) 0.0375(7) -0.0043(6) 0.0200(6) -0.0056(6)
O2 0.0283(6) 0.0455(7) 0.0485(7) 0.0045(5) 0.0015(5) -0.0062(6)
O3 0.0631(10) 0.0419(8) 0.0630(9) -0.0060(7) 0.0300(7) -0.0204(7)
O4 0.0457(8) 0.0911(12) 0.0276(7) -0.0079(8) -0.0012(6) -0.0068(7)
O5 0.0469(8) 0.0599(9) 0.0397(7) 0.0029(7) 0.0007(6) 0.0163(6)
S1 0.0282(2) 0.0340(2) 0.0318(2) 0.00023(16) 0.00766(16) -0.00486(16)
S2 0.0377(2) 0.0439(3) 0.0297(2) -0.00666(19) 0.00829(17) -0.01026(17)
Cl1 0.0523(3) 0.0466(3) 0.0847(4) -0.0174(2) 0.0175(3) -0.0224(3)

loop_
_atom_type_symbol
_atom_type_description
_atom_type_scat_dispersion_real
_atom_type_scat_dispersion_imag
_atom_type_scat_source
C C 0.0033 0.0016 'International Tables Vol C Tables 4.2.6.8 and 6.1.1.4'
H H 0.0000 0.0000 'International Tables Vol C Tables 4.2.6.8 and 6.1.1.4'
N N 0.0061 0.0033 'International Tables Vol C Tables 4.2.6.8 and 6.1.1.4'
O O 0.0106 0.0060 'International Tables Vol C Tables 4.2.6.8 and 6.1.1.4'
S S 0.1246 0.1234 'International Tables Vol C Tables 4.2.6.8 and 6.1.1.4'
Cl Cl 0.1484 0.1585 'International Tables Vol C Tables 4.2.6.8 and 6.1.1.4'

loop_
_geom_angle_atom_site_label_1
_geom_angle_atom_site_label_2
_geom_angle_atom_site_label_3
_geom_angle
C2 C1 C6 120.93(16)
C2 C1 S1 120.23(13)
C6 C1 S1 118.84(13)
C1 C2 C3 119.74(17)
C1 C2 H2A 120.1
C3 C2 H2A 120.1
C4 C3 C2 118.85(17)
C4 C3 H3 120.6
C2 C3 H3 120.6
C3 C4 C5 122.09(17)
C3 C4 Cl1 119.00(15)
C5 C4 Cl1 118.91(15)
C6 C5 C4 118.85(17)
C6 C5 H5 120.6
C4 C5 H5 120.6
C5 C6 C1 119.49(17)
C5 C6 H6 120.3
C1 C6 H6 120.3
C8 C7 C12 119.68(14)
C8 C7 N1 116.91(14)
C12 C7 N1 123.41(14)
C9 C8 C7 120.46(16)
C9 C8 H8 119.8
C7 C8 H8 119.8
C8 C9 C10 119.48(16)
C8 C9 H9 120.3
C10 C9 H9 120.3
C11 C10 C9 120.35(15)
C11 C10 S2 119.25(13)
C9 C10 S2 120.39(13)
C12 C11 C10 120.35(16)
C12 C11 H11 119.8
C10 C11 H11 119.8
C11 C12 C7 119.66(15)
C11 C12 H12 120.2
C7 C12 H12 120.2
O5 C13 N2 120.40(17)
O5 C13 C14 123.58(17)
N2 C13 C14 116.01(16)
C13 C14 H14A 109.5
C13 C14 H14B 109.5
H14A C14 H14B 109.5
C13 C14 H14C 109.5
H14A C14 H14C 109.5
H14B C14 H14C 109.5
C7 N1 S1 125.47(12)
C7 N1 H1 113.3(15)
S1 N1 H1 112.5(15)
C13 N2 S2 124.05(13)
C13 N2 H2 121.7(14)
S2 N2 H2 114.3(14)
O2 S1 O1 119.66(8)
O2 S1 N1 109.71(8)
O1 S1 N1 104.12(8)
O2 S1 C1 107.95(8)
O1 S1 C1 108.23(8)
N1 S1 C1 106.43(7)
O3 S2 O4 120.51(9)
O3 S2 N2 108.49(8)
O4 S2 N2 102.91(8)
O3 S2 C10 108.70(8)
O4 S2 C10 109.52(8)
N2 S2 C10 105.64(8)

loop_
_geom_bond_atom_site_label_1
_geom_bond_atom_site_label_2
_geom_bond_distance
C1 C2 1.379(2)
C1 C6 1.389(2)
C1 S1 1.7630(17)
C2 C3 1.385(3)
C2 H2A 0.9300
C3 C4 1.372(3)
C3 H3 0.9300
C4 C5 1.386(3)
C4 Cl1 1.7380(18)
C5 C6 1.378(3)
C5 H5 0.9300
C6 H6 0.9300
C7 C8 1.391(2)
C7 C12 1.393(2)
C7 N1 1.404(2)
C8 C9 1.377(2)
C8 H8 0.9300
C9 C10 1.389(2)
C9 H9 0.9300
C10 C11 1.381(2)
C10 S2 1.7504(16)
C11 C12 1.379(2)
C11 H11 0.9300
C12 H12 0.9300
C13 O5 1.215(2)
C13 N2 1.370(2)
C13 C14 1.487(3)
C14 H14A 0.9600
C14 H14B 0.9600
C14 H14C 0.9600
N1 S1 1.6249(14)
N1 H1 0.85(2)
N2 S2 1.6615(15)
N2 H2 0.87(2)
O1 S1 1.4369(13)
O2 S1 1.4220(13)
O3 S2 1.4249(15)
O4 S2 1.4270(15)

loop_
_geom_hbond_atom_site_label_D
_geom_hbond_atom_site_label_H
_geom_hbond_atom_site_label_A
_geom_hbond_site_symmetry_A
_geom_hbond_distance_DH
_geom_hbond_distance_HA
_geom_hbond_distance_DA
_geom_hbond_angle_DHA
N1 H1 O5 3_656 0.85(2) 1.97(2) 2.8070(19) 166(2)
N2 H2 O1 4_665 0.87(2) 2.10(2) 2.9510(19) 166.3(19)
C12 H12 O2 . 0.93 2.44 3.074(2) 126

loop_
_geom_torsion_atom_site_label_1
_geom_torsion_atom_site_label_2
_geom_torsion_atom_site_label_3
_geom_torsion_atom_site_label_4
_geom_torsion
C6 C1 C2 C3 -2.2(3)
S1 C1 C2 C3 177.56(13)
C1 C2 C3 C4 0.5(3)
C2 C3 C4 C5 1.4(3)
C2 C3 C4 Cl1 -178.37(14)
C3 C4 C5 C6 -1.6(3)
Cl1 C4 C5 C6 178.15(14)
C4 C5 C6 C1 0.0(3)
C2 C1 C6 C5 1.9(3)
S1 C1 C6 C5 -177.80(14)
C12 C7 C8 C9 1.2(3)
N1 C7 C8 C9 -179.22(16)
C7 C8 C9 C10 0.1(3)
C8 C9 C10 C11 -1.0(3)
C8 C9 C10 S2 177.83(14)
C9 C10 C11 C12 0.5(3)
S2 C10 C11 C12 -178.32(13)
C10 C11 C12 C7 0.8(3)
C8 C7 C12 C11 -1.7(2)
N1 C7 C12 C11 178.78(15)
C8 C7 N1 S1 159.00(13)
C12 C7 N1 S1 -21.5(2)
O5 C13 N2 S2 -1.1(3)
C14 C13 N2 S2 178.90(14)
C7 N1 S1 O2 57.26(15)
C7 N1 S1 O1 -173.53(13)
C7 N1 S1 C1 -59.29(15)
C2 C1 S1 O2 -1.39(16)
C6 C1 S1 O2 178.34(13)
C2 C1 S1 O1 -132.27(14)
C6 C1 S1 O1 47.46(16)
C2 C1 S1 N1 116.33(14)
C6 C1 S1 N1 -63.94(15)
C13 N2 S2 O3 -52.72(16)
C13 N2 S2 O4 178.53(15)
C13 N2 S2 C10 63.68(16)
C11 C10 S2 O3 -160.62(14)
C9 C10 S2 O3 20.54(17)
C11 C10 S2 O4 -27.10(16)
C9 C10 S2 O4 154.06(15)
C11 C10 S2 N2 83.11(15)
C9 C10 S2 N2 -95.73(16)

loop_
_cod_related_entry_id
_cod_related_entry_database
_cod_related_entry_code
1 ChemSpider 1068406
